data_4024265
loop_
_publ_author_name
'Katharine Geramita'
'Jennifer McBee'
'T. Don Tilley'

_publ_section_title
;
2,7-Substituted Hexafluoroheterofluorenes as Potential Building Blocks for
Electron Transporting Materials
;
_journal_name_full 'Journal of Organic Chemistry'
_journal_page_first 820
_journal_page_last 829
_journal_paper_doi 10.1021/jo802171t
_journal_volume 74
_journal_year 2009
_chemical_formula_moiety 'C25.64 H10.64 F6 O P S2'
_chemical_formula_sum 'C25.64 H10.64 F6 O P S2'
_chemical_formula_weight 543.44
_chemical_name_systematic
; 
 ? 
;
_space_group_IT_number 2
_symmetry_cell_setting triclinic
_symmetry_space_group_name_Hall '-P 1'
_symmetry_space_group_name_H-M 'P -1'
_atom_sites_solution_hydrogens geom
_atom_sites_solution_primary direct
_atom_sites_solution_secondary difmap
_audit_creation_method SHELXL-97
_cell_angle_alpha 108.257(3)
_cell_angle_beta 94.493(3)
_cell_angle_gamma 107.582(3)
_cell_formula_units_Z 2
_cell_length_a 7.5554(12)
_cell_length_b 10.6761(18)
_cell_length_c 15.488(3)
_cell_measurement_reflns_used 1527
_cell_measurement_temperature 167(2)
_cell_measurement_theta_max 22.87
_cell_measurement_theta_min 2.87
_cell_volume 1110.2(3)
_computing_cell_refinement 'Bruker XSCANS'
_computing_data_collection 'Bruker XSCANS'
_computing_data_reduction 'Bruker SHELXTL'
_computing_molecular_graphics 'Bruker SHELXTL'
_computing_publication_material 'Bruker SHELXTL'
_computing_structure_refinement 'SHELXL-97 (Sheldrick, 1997)'
_computing_structure_solution 'SHELXS-97 (Sheldrick, 1990)'
_diffrn_ambient_temperature 167(2)
_diffrn_measured_fraction_theta_full 0.989
_diffrn_measured_fraction_theta_max 0.989
_diffrn_measurement_device_type 'Bruker P4'
_diffrn_measurement_method '\w scans'
_diffrn_radiation_monochromator graphite
_diffrn_radiation_source 'fine-focus sealed tube'
_diffrn_radiation_type MoK\a
_diffrn_radiation_wavelength 0.71073
_diffrn_reflns_av_R_equivalents 0.0336
_diffrn_reflns_av_sigmaI/netI 0.0796
_diffrn_reflns_limit_h_max 8
_diffrn_reflns_limit_h_min -8
_diffrn_reflns_limit_k_max 8
_diffrn_reflns_limit_k_min -11
_diffrn_reflns_limit_l_max 17
_diffrn_reflns_limit_l_min -13
_diffrn_reflns_number 5616
_diffrn_reflns_theta_full 23.25
_diffrn_reflns_theta_max 23.25
_diffrn_reflns_theta_min 1.41
_diffrn_standards_decay_% 0
_diffrn_standards_interval_count 0
_diffrn_standards_interval_time 0
_diffrn_standards_number 0
_exptl_absorpt_coefficient_mu 0.382
_exptl_absorpt_correction_T_max .98
_exptl_absorpt_correction_T_min .91
_exptl_absorpt_correction_type none
_exptl_absorpt_process_details 'Sadabs, 2004'
_exptl_crystal_colour yellow
_exptl_crystal_density_diffrn 1.641
_exptl_crystal_density_method 'not measured'
_exptl_crystal_description plate
_exptl_crystal_F_000 552
_exptl_crystal_size_max 0.30
_exptl_crystal_size_mid 0.21
_exptl_crystal_size_min 0.06
_refine_diff_density_max 0.336
_refine_diff_density_min -0.336
_refine_diff_density_rms 0.088
_refine_ls_extinction_method none
_refine_ls_goodness_of_fit_ref 0.866
_refine_ls_hydrogen_treatment constr
_refine_ls_matrix_type full
_refine_ls_number_parameters 335
_refine_ls_number_reflns 3168
_refine_ls_number_restraints 6
_refine_ls_restrained_S_all 0.875
_refine_ls_R_factor_all 0.0730
_refine_ls_R_factor_gt 0.0425
_refine_ls_shift/su_max 0.001
_refine_ls_shift/su_mean 0.000
_refine_ls_structure_factor_coef Fsqd
_refine_ls_weighting_details 'calc w=1/[\s^2^(Fo^2^)+(0.0510P)^2^+0.0000P] where P=(Fo^2^+2Fc^2^)/3'
_refine_ls_weighting_scheme calc
_refine_ls_wR_factor_gt 0.0935
_refine_ls_wR_factor_ref 0.0985
_reflns_number_gt 1949
_reflns_number_total 3168
_reflns_threshold_expression >2sigma(I)
_cod_data_source_file jo802171t_si_006.cif
_cod_data_source_block cutm
_cod_depositor_comments
;
The following automatic conversions were performed:
'_symmetry_cell_setting' value 'Triclinic' changed to 'triclinic'
according to '/home/saulius/struct/CIF-dictionaries/cif_core.dic'
dictionary named 'cif_core.dic' version 2.4.1 from 2010-06-29.

Automatic conversion script
Id: cif_fix_enum 1527 2010-12-29 10:47:43Z saulius 
;
_cod_original_sg_symbol_H-M P-1
_cod_database_code 4024265

loop_
_symmetry_equiv_pos_as_xyz
'x, y, z'
'-x, -y, -z'

loop_
_atom_site_label
_atom_site_type_symbol
_atom_site_fract_x
_atom_site_fract_y
_atom_site_fract_z
_atom_site_U_iso_or_equiv
_atom_site_adp_type
_atom_site_occupancy
_atom_site_symmetry_multiplicity
_atom_site_calc_flag
_atom_site_refinement_flags
_atom_site_disorder_assembly
_atom_site_disorder_group
P1 P 0.45489(13) 0.70713(10) 0.25292(7) 0.0338(3) Uani 1 1 d . . .
S1 S 0.24136(15) 0.41942(12) 0.50952(8) 0.0425(3) Uani 0.85 1 d PD A 1
C25 C -0.0829(13) 0.2607(13) 0.4183(10) 0.055(3) Uani 0.85 1 d P A 1
H25A H -0.1890 0.2127 0.3711 0.066 Uiso 0.85 1 calc PR A 1
S2 S 0.4378(2) 0.69211(18) -0.19694(10) 0.0661(5) Uani 0.79 1 d PD B 1
C9 C 0.6168(7) 0.8809(5) -0.0590(3) 0.0192(13) Uiso 0.79 1 d P B 1
H9A H 0.6506 0.9435 0.0019 0.023 Uiso 0.79 1 calc PR B 1
S1A S -0.1312(17) 0.231(2) 0.3985(14) 0.047(4) Uani 0.15 1 d PD A 2
S2A S 0.6843(8) 0.8963(5) -0.0382(4) 0.0532(19) Uiso 0.21 1 d PD B 2
F2 F 0.5956(3) 0.8501(2) 0.11702(15) 0.0571(6) Uani 1 1 d . B .
F3 F 0.3498(3) 0.60452(19) 0.41200(13) 0.0405(5) Uani 1 1 d . A .
F4 F -0.0389(3) 0.2287(2) 0.07478(14) 0.0534(6) Uani 1 1 d . . .
F5 F -0.0990(3) 0.1668(2) 0.22120(14) 0.0536(6) Uani 1 1 d . A .
F6 F 0.0716(3) 0.3289(2) -0.04976(14) 0.0592(6) Uani 1 1 d . . .
F8 F 0.2153(3) 0.4728(3) -0.14977(15) 0.0680(7) Uani 1 1 d . B .
O1 O 0.6542(3) 0.7426(2) 0.29325(16) 0.0408(7) Uani 1 1 d . . .
C8 C 0.4987(5) 0.7465(4) -0.0815(2) 0.0574(12) Uani 1 1 d D . .
C10 C 0.0805(4) 0.3519(3) 0.4099(2) 0.0356(9) Uani 1 1 d D . .
C11 C 0.2538(5) 0.5115(4) 0.0907(2) 0.0346(9) Uani 1 1 d . . .
C12 C 0.1161(5) 0.3846(4) 0.3255(2) 0.0341(9) Uani 1 1 d . A .
C13 C 0.3592(5) 0.8415(3) 0.3020(2) 0.0298(8) Uani 1 1 d . . .
C14 C 0.0996(5) 0.9264(4) 0.3183(3) 0.0451(10) Uani 1 1 d . . .
H14A H -0.0263 0.9143 0.2995 0.054 Uiso 1 1 calc R . .
C15 C 0.0612(5) 0.3260(4) 0.1561(2) 0.0357(9) Uani 1 1 d . A .
C16 C 0.1919(4) 0.4526(4) 0.1626(2) 0.0323(9) Uani 1 1 d . . .
C17 C 0.3906(5) 0.6480(4) 0.1287(2) 0.0346(9) Uani 1 1 d . B .
C18 C 0.4637(5) 0.7196(4) 0.0731(3) 0.0421(10) Uani 1 1 d . . .
C19 C 0.4165(6) 0.6696(5) -0.0233(3) 0.0454(10) Uani 1 1 d . B .
C20 C 0.2016(5) 0.4582(4) -0.0033(3) 0.0426(10) Uani 1 1 d . B .
C21 C 0.2502(5) 0.5096(3) 0.3283(2) 0.0307(9) Uani 1 1 d . . .
C22 C 0.2883(4) 0.5448(3) 0.2525(2) 0.0304(9) Uani 1 1 d . A .
C23 C -0.0733(5) 0.2467(4) 0.5078(3) 0.0429(10) Uani 1 1 d . . .
H23A H -0.1709 0.1897 0.5261 0.051 Uiso 1 1 calc R A 1
C24 C 0.2797(6) 0.5361(5) -0.0575(3) 0.0468(11) Uani 1 1 d . . .
C26 C 0.4743(5) 0.9629(4) 0.3721(2) 0.0393(9) Uani 1 1 d . . .
H26A H 0.6009 0.9761 0.3901 0.047 Uiso 1 1 calc R . .
C27 C 0.4006(6) 1.0652(4) 0.4157(3) 0.0504(11) Uani 1 1 d . . .
H27A H 0.4784 1.1468 0.4630 0.060 Uiso 1 1 calc R . .
C28 C 0.1713(5) 0.8241(4) 0.2749(2) 0.0389(10) Uani 1 1 d . . .
H28A H 0.0935 0.7429 0.2273 0.047 Uiso 1 1 calc R . .
C29 C 0.0276(5) 0.2950(4) 0.2355(3) 0.0387(10) Uani 1 1 d . . .
C30 C 0.2136(6) 1.0472(4) 0.3897(3) 0.0468(11) Uani 1 1 d . . .
H30A H 0.1644 1.1155 0.4197 0.056 Uiso 1 1 calc R . .
C32 C 0.0980(5) 0.3284(4) 0.5611(3) 0.0472(11) Uani 1 1 d . A .
H32A H 0.1325 0.3333 0.6214 0.057 Uiso 1 1 calc R C 1
C33 C 0.5836(8) 0.8262(8) -0.2098(4) 0.108(3) Uani 1 1 d . . .
H33A H 0.5948 0.8353 -0.2671 0.129 Uiso 1 1 calc R B 1
C34 C 0.6858(9) 0.9220(7) -0.1310(5) 0.105(2) Uani 1 1 d . B .
H34A H 0.7862 1.0028 -0.1242 0.125 Uiso 1 1 calc R D 1

loop_
_atom_site_aniso_label
_atom_site_aniso_U_11
_atom_site_aniso_U_22
_atom_site_aniso_U_33
_atom_site_aniso_U_23
_atom_site_aniso_U_13
_atom_site_aniso_U_12
P1 0.0326(6) 0.0323(6) 0.0361(6) 0.0139(5) 0.0075(5) 0.0088(5)
S1 0.0394(7) 0.0420(7) 0.0428(8) 0.0201(6) 0.0066(6) 0.0047(6)
C25 0.050(6) 0.060(6) 0.062(5) 0.020(4) 0.006(5) 0.029(4)
S2 0.0586(10) 0.1063(14) 0.0520(10) 0.0397(9) 0.0186(8) 0.0400(9)
S1A 0.030(5) 0.065(8) 0.075(10) 0.060(8) 0.033(6) 0.014(4)
F2 0.0628(15) 0.0527(16) 0.0589(16) 0.0285(13) 0.0226(12) 0.0122(13)
F3 0.0465(13) 0.0341(12) 0.0321(13) 0.0093(10) 0.0031(10) 0.0056(10)
F4 0.0525(14) 0.0424(14) 0.0427(14) 0.0023(11) -0.0052(11) 0.0018(11)
F5 0.0474(13) 0.0356(14) 0.0624(16) 0.0154(11) 0.0013(11) -0.0028(11)
F6 0.0637(15) 0.0569(16) 0.0391(14) 0.0032(12) -0.0033(12) 0.0138(13)
F8 0.0804(17) 0.092(2) 0.0367(15) 0.0198(13) 0.0113(13) 0.0393(15)
O1 0.0276(14) 0.0426(16) 0.0514(17) 0.0181(13) 0.0053(12) 0.0099(12)
C8 0.068(3) 0.091(4) 0.057(3) 0.047(3) 0.039(2) 0.058(3)
C10 0.032(2) 0.030(2) 0.055(3) 0.025(2) 0.020(2) 0.0117(18)
C11 0.035(2) 0.041(2) 0.030(2) 0.0081(19) 0.0058(18) 0.0204(19)
C12 0.029(2) 0.025(2) 0.048(3) 0.0119(19) 0.0073(19) 0.0106(17)
C13 0.030(2) 0.030(2) 0.028(2) 0.0132(17) 0.0062(17) 0.0049(17)
C14 0.034(2) 0.045(3) 0.065(3) 0.028(2) 0.015(2) 0.015(2)
C15 0.032(2) 0.030(2) 0.035(2) 0.0031(19) -0.0009(19) 0.0083(19)
C16 0.028(2) 0.035(2) 0.032(2) 0.0075(19) 0.0057(18) 0.0139(18)
C17 0.034(2) 0.039(2) 0.037(2) 0.0158(19) 0.0127(18) 0.0175(19)
C18 0.041(2) 0.043(3) 0.049(3) 0.016(2) 0.015(2) 0.023(2)
C19 0.048(3) 0.063(3) 0.041(3) 0.023(2) 0.018(2) 0.034(2)
C20 0.038(2) 0.049(3) 0.036(3) 0.008(2) 0.003(2) 0.017(2)
C21 0.036(2) 0.027(2) 0.028(2) 0.0050(18) 0.0053(18) 0.0133(18)
C22 0.029(2) 0.028(2) 0.032(2) 0.0078(18) 0.0028(17) 0.0100(17)
C23 0.038(2) 0.046(3) 0.054(3) 0.027(2) 0.016(2) 0.016(2)
C24 0.054(3) 0.072(3) 0.024(2) 0.012(2) 0.009(2) 0.041(3)
C26 0.035(2) 0.034(2) 0.044(2) 0.0120(19) 0.0019(19) 0.0083(19)
C27 0.053(3) 0.029(2) 0.058(3) 0.007(2) 0.001(2) 0.008(2)
C28 0.033(2) 0.036(2) 0.042(2) 0.0132(19) 0.0042(19) 0.0050(19)
C29 0.029(2) 0.026(2) 0.054(3) 0.012(2) 0.0027(19) 0.0032(18)
C30 0.055(3) 0.033(3) 0.062(3) 0.021(2) 0.025(2) 0.021(2)
C32 0.049(3) 0.051(3) 0.045(3) 0.019(2) 0.010(2) 0.021(2)
C33 0.114(5) 0.231(9) 0.088(4) 0.124(5) 0.076(4) 0.128(6)
C34 0.131(6) 0.126(6) 0.134(6) 0.105(5) 0.084(5) 0.075(5)

loop_
_atom_type_symbol
_atom_type_description
_atom_type_scat_dispersion_real
_atom_type_scat_dispersion_imag
_atom_type_scat_source
C C 0.0033 0.0016 'International Tables Vol C Tables 4.2.6.8 and 6.1.1.4'
H H 0.0000 0.0000 'International Tables Vol C Tables 4.2.6.8 and 6.1.1.4'
O O 0.0106 0.0060 'International Tables Vol C Tables 4.2.6.8 and 6.1.1.4'
F F 0.0171 0.0103 'International Tables Vol C Tables 4.2.6.8 and 6.1.1.4'
P P 0.1023 0.0942 'International Tables Vol C Tables 4.2.6.8 and 6.1.1.4'
S S 0.1246 0.1234 'International Tables Vol C Tables 4.2.6.8 and 6.1.1.4'

loop_
_geom_angle_atom_site_label_1
_geom_angle_atom_site_label_2
_geom_angle_atom_site_label_3
_geom_angle
_geom_angle_site_symmetry_1
_geom_angle_site_symmetry_3
_geom_angle_publ_flag
O1 P1 C13 113.97(15) . . ?
O1 P1 C17 117.62(15) . . ?
C13 P1 C17 108.27(16) . . ?
O1 P1 C22 117.38(15) . . ?
C13 P1 C22 106.65(15) . . ?
C17 P1 C22 90.22(16) . . ?
C32 S1 C10 93.13(18) . . ?
C10 C25 C23 112.9(8) . . ?
C10 C25 H25A 123.6 . . ?
C23 C25 H25A 123.6 . . ?
C33 S2 C8 96.9(3) . . ?
C8 C9 C34 117.5(5) . . ?
C8 C9 H9A 121.3 . . ?
C34 C9 H9A 121.3 . . ?
C23 S1A C10 88.9(7) . . ?
C34 S2A C8 94.2(4) . . ?
C9 C8 C19 130.8(3) . . ?
C9 C8 S2A 16.3(3) . . ?
C19 C8 S2A 121.6(3) . . ?
C9 C8 S2 102.9(3) . . ?
C19 C8 S2 125.7(3) . . ?
S2A C8 S2 112.4(3) . . ?
C25 C10 C12 125.5(6) . . ?
C25 C10 S1A 10.8(12) . . ?
C12 C10 S1A 114.8(7) . . ?
C25 C10 S1 110.2(6) . . ?
C12 C10 S1 124.3(3) . . ?
S1A C10 S1 120.8(7) . . ?
C20 C11 C17 115.7(3) . . ?
C20 C11 C16 131.7(3) . . ?
C17 C11 C16 112.6(3) . . ?
C29 C12 C21 112.4(3) . . ?
C29 C12 C10 125.0(3) . . ?
C21 C12 C10 122.6(3) . . ?
C26 C13 C28 119.5(3) . . ?
C26 C13 P1 118.5(3) . . ?
C28 C13 P1 121.9(3) . . ?
C28 C14 C30 120.4(4) . . ?
C28 C14 H14A 119.8 . . ?
C30 C14 H14A 119.8 . . ?
F4 C15 C16 122.4(3) . . ?
F4 C15 C29 117.1(3) . . ?
C16 C15 C29 120.5(3) . . ?
C15 C16 C22 116.4(3) . . ?
C15 C16 C11 131.5(3) . . ?
C22 C16 C11 112.1(3) . . ?
C18 C17 C11 121.0(3) . . ?
C18 C17 P1 126.6(3) . . ?
C11 C17 P1 112.4(3) . . ?
F2 C18 C17 116.0(3) . . ?
F2 C18 C19 118.4(3) . . ?
C17 C18 C19 125.6(4) . . ?
C24 C19 C18 111.5(3) . . ?
C24 C19 C8 123.8(4) . . ?
C18 C19 C8 124.8(4) . . ?
F6 C20 C11 122.6(3) . . ?
F6 C20 C24 116.2(3) . . ?
C11 C20 C24 121.2(4) . . ?
F3 C21 C22 116.9(3) . . ?
F3 C21 C12 118.2(3) . . ?
C22 C21 C12 124.8(3) . . ?
C21 C22 C16 120.9(3) . . ?
C21 C22 P1 126.4(3) . . ?
C16 C22 P1 112.6(3) . . ?
C32 C23 C25 110.0(4) . . ?
C32 C23 S1A 123.2(4) . . ?
C25 C23 S1A 13.5(4) . . ?
C32 C23 H23A 125.0 . . ?
C25 C23 H23A 125.0 . . ?
S1A C23 H23A 111.7 . . ?
F8 C24 C19 119.3(4) . . ?
F8 C24 C20 115.7(4) . . ?
C19 C24 C20 125.0(4) . . ?
C13 C26 C27 119.8(3) . . ?
C13 C26 H26A 120.1 . . ?
C27 C26 H26A 120.1 . . ?
C30 C27 C26 120.7(4) . . ?
C30 C27 H27A 119.7 . . ?
C26 C27 H27A 119.7 . . ?
C14 C28 C13 120.3(3) . . ?
C14 C28 H28A 119.9 . . ?
C13 C28 H28A 119.9 . . ?
F5 C29 C12 119.4(3) . . ?
F5 C29 C15 115.7(3) . . ?
C12 C29 C15 124.9(3) . . ?
C27 C30 C14 119.3(4) . . ?
C27 C30 H30A 120.4 . . ?
C14 C30 H30A 120.4 . . ?
C23 C32 S1 113.8(3) . . ?
C23 C32 H32A 123.1 . . ?
S1 C32 H32A 123.1 . . ?
C34 C33 S2 113.0(4) . . ?
C34 C33 H33A 123.5 . . ?
S2 C33 H33A 123.5 . . ?
C33 C34 C9 107.9(6) . . ?
C33 C34 S2A 122.5(6) . . ?
C9 C34 S2A 20.0(3) . . ?
C33 C34 H34A 126.1 . . ?
C9 C34 H34A 126.1 . . ?
S2A C34 H34A 110.0 . . ?

loop_
_geom_bond_atom_site_label_1
_geom_bond_atom_site_label_2
_geom_bond_distance
_geom_bond_site_symmetry_2
_geom_bond_publ_flag
P1 O1 1.470(2) . ?
P1 C13 1.785(4) . ?
P1 C17 1.801(4) . ?
P1 C22 1.807(3) . ?
S1 C32 1.656(4) . ?
S1 C10 1.690(3) . ?
C25 C10 1.367(8) . ?
C25 C23 1.438(13) . ?
C25 H25A 0.9300 . ?
S2 C33 1.601(7) . ?
S2 C8 1.675(3) . ?
C9 C8 1.357(6) . ?
C9 C34 1.404(6) . ?
C9 H9A 0.9300 . ?
S1A C23 1.66(2) . ?
S1A C10 1.679(3) . ?
S2A C34 1.547(8) . ?
S2A C8 1.673(3) . ?
F2 C18 1.364(4) . ?
F3 C21 1.356(3) . ?
F4 C15 1.339(4) . ?
F5 C29 1.350(4) . ?
F6 C20 1.355(4) . ?
F8 C24 1.350(4) . ?
C8 C19 1.454(5) . ?
C10 C12 1.479(4) . ?
C11 C20 1.363(5) . ?
C11 C17 1.413(4) . ?
C11 C16 1.482(5) . ?
C12 C29 1.392(5) . ?
C12 C21 1.397(4) . ?
C13 C26 1.380(4) . ?
C13 C28 1.387(4) . ?
C14 C28 1.376(5) . ?
C14 C30 1.383(5) . ?
C14 H14A 0.9300 . ?
C15 C16 1.380(4) . ?
C15 C29 1.393(5) . ?
C16 C22 1.410(4) . ?
C17 C18 1.365(5) . ?
C18 C19 1.393(5) . ?
C19 C24 1.390(5) . ?
C20 C24 1.401(5) . ?
C21 C22 1.365(4) . ?
C23 C32 1.348(5) . ?
C23 H23A 0.9300 . ?
C26 C27 1.386(5) . ?
C26 H26A 0.9300 . ?
C27 C30 1.377(5) . ?
C27 H27A 0.9300 . ?
C28 H28A 0.9300 . ?
C30 H30A 0.9300 . ?
C32 H32A 0.9300 . ?
C33 C34 1.313(7) . ?
C33 H33A 0.9300 . ?
C34 H34A 0.9300 . ?

loop_
_geom_torsion_atom_site_label_1
_geom_torsion_atom_site_label_2
_geom_torsion_atom_site_label_3
_geom_torsion_atom_site_label_4
_geom_torsion
_geom_torsion_site_symmetry_1
_geom_torsion_site_symmetry_2
_geom_torsion_site_symmetry_3
_geom_torsion_site_symmetry_4
_geom_torsion_publ_flag
C34 C9 C8 C19 174.6(4) . . . . ?
C34 C9 C8 S2A 113.4(14) . . . . ?
C34 C9 C8 S2 -14.3(5) . . . . ?
C34 S2A C8 C9 -47.8(12) . . . . ?
C34 S2A C8 C19 -176.6(4) . . . . ?
C34 S2A C8 S2 8.8(5) . . . . ?
C33 S2 C8 C9 8.4(4) . . . . ?
C33 S2 C8 C19 -179.8(4) . . . . ?
C33 S2 C8 S2A -5.4(4) . . . . ?
C23 C25 C10 C12 177.9(6) . . . . ?
C23 C25 C10 S1A 168(9) . . . . ?
C23 C25 C10 S1 -0.3(12) . . . . ?
C23 S1A C10 C25 -10(7) . . . . ?
C23 S1A C10 C12 179.3(5) . . . . ?
C23 S1A C10 S1 3.3(14) . . . . ?
C32 S1 C10 C25 0.6(7) . . . . ?
C32 S1 C10 C12 -177.6(3) . . . . ?
C32 S1 C10 S1A -2.0(11) . . . . ?
C25 C10 C12 C29 -26.0(10) . . . . ?
S1A C10 C12 C29 -23.9(11) . . . . ?
S1 C10 C12 C29 152.0(3) . . . . ?
C25 C10 C12 C21 156.4(9) . . . . ?
S1A C10 C12 C21 158.5(10) . . . . ?
S1 C10 C12 C21 -25.7(5) . . . . ?
O1 P1 C13 C26 -0.8(3) . . . . ?
C17 P1 C13 C26 -133.7(3) . . . . ?
C22 P1 C13 C26 130.3(3) . . . . ?
O1 P1 C13 C28 -177.5(3) . . . . ?
C17 P1 C13 C28 49.6(3) . . . . ?
C22 P1 C13 C28 -46.3(3) . . . . ?
F4 C15 C16 C22 -179.5(3) . . . . ?
C29 C15 C16 C22 0.8(5) . . . . ?
F4 C15 C16 C11 -0.1(6) . . . . ?
C29 C15 C16 C11 -179.8(3) . . . . ?
C20 C11 C16 C15 -0.7(6) . . . . ?
C17 C11 C16 C15 178.8(4) . . . . ?
C20 C11 C16 C22 178.7(4) . . . . ?
C17 C11 C16 C22 -1.8(4) . . . . ?
C20 C11 C17 C18 -0.1(5) . . . . ?
C16 C11 C17 C18 -179.7(3) . . . . ?
C20 C11 C17 P1 -178.4(3) . . . . ?
C16 C11 C17 P1 2.0(4) . . . . ?
O1 P1 C17 C18 -58.1(4) . . . . ?
C13 P1 C17 C18 72.8(3) . . . . ?
C22 P1 C17 C18 -179.5(3) . . . . ?
O1 P1 C17 C11 120.1(3) . . . . ?
C13 P1 C17 C11 -109.0(3) . . . . ?
C22 P1 C17 C11 -1.3(3) . . . . ?
C11 C17 C18 F2 -179.6(3) . . . . ?
P1 C17 C18 F2 -1.5(5) . . . . ?
C11 C17 C18 C19 -0.5(6) . . . . ?
P1 C17 C18 C19 177.6(3) . . . . ?
F2 C18 C19 C24 -179.6(3) . . . . ?
C17 C18 C19 C24 1.3(5) . . . . ?
F2 C18 C19 C8 0.3(5) . . . . ?
C17 C18 C19 C8 -178.8(4) . . . . ?
C9 C8 C19 C24 172.2(4) . . . . ?
S2A C8 C19 C24 -171.0(4) . . . . ?
S2 C8 C19 C24 2.8(6) . . . . ?
C9 C8 C19 C18 -7.7(7) . . . . ?
S2A C8 C19 C18 9.0(6) . . . . ?
S2 C8 C19 C18 -177.1(3) . . . . ?
C17 C11 C20 F6 -179.8(3) . . . . ?
C16 C11 C20 F6 -0.3(6) . . . . ?
C17 C11 C20 C24 -0.4(5) . . . . ?
C16 C11 C20 C24 179.2(3) . . . . ?
C29 C12 C21 F3 -178.4(3) . . . . ?
C10 C12 C21 F3 -0.5(5) . . . . ?
C29 C12 C21 C22 2.1(5) . . . . ?
C10 C12 C21 C22 -180.0(3) . . . . ?
F3 C21 C22 C16 179.9(3) . . . . ?
C12 C21 C22 C16 -0.7(5) . . . . ?
F3 C21 C22 P1 -1.4(5) . . . . ?
C12 C21 C22 P1 178.0(3) . . . . ?
C15 C16 C22 C21 -0.9(5) . . . . ?
C11 C16 C22 C21 179.6(3) . . . . ?
C15 C16 C22 P1 -179.7(3) . . . . ?
C11 C16 C22 P1 0.8(4) . . . . ?
O1 P1 C22 C21 59.9(4) . . . . ?
C13 P1 C22 C21 -69.3(3) . . . . ?
C17 P1 C22 C21 -178.5(3) . . . . ?
O1 P1 C22 C16 -121.3(2) . . . . ?
C13 P1 C22 C16 109.5(3) . . . . ?
C17 P1 C22 C16 0.3(3) . . . . ?
C10 C25 C23 C32 -0.2(13) . . . . ?
C10 C25 C23 S1A -170(7) . . . . ?
C10 S1A C23 C32 -4.0(15) . . . . ?
C10 S1A C23 C25 7(5) . . . . ?
C18 C19 C24 F8 178.9(3) . . . . ?
C8 C19 C24 F8 -1.0(6) . . . . ?
C18 C19 C24 C20 -1.8(6) . . . . ?
C8 C19 C24 C20 178.3(3) . . . . ?
F6 C20 C24 F8 0.2(5) . . . . ?
C11 C20 C24 F8 -179.2(3) . . . . ?
F6 C20 C24 C19 -179.1(3) . . . . ?
C11 C20 C24 C19 1.4(6) . . . . ?
C28 C13 C26 C27 0.9(5) . . . . ?
P1 C13 C26 C27 -175.8(3) . . . . ?
C13 C26 C27 C30 -0.1(6) . . . . ?
C30 C14 C28 C13 -0.5(5) . . . . ?
C26 C13 C28 C14 -0.6(5) . . . . ?
P1 C13 C28 C14 176.0(3) . . . . ?
C21 C12 C29 F5 176.7(3) . . . . ?
C10 C12 C29 F5 -1.1(5) . . . . ?
C21 C12 C29 C15 -2.2(5) . . . . ?
C10 C12 C29 C15 179.9(3) . . . . ?
F4 C15 C29 F5 2.2(5) . . . . ?
C16 C15 C29 F5 -178.1(3) . . . . ?
F4 C15 C29 C12 -178.8(3) . . . . ?
C16 C15 C29 C12 0.9(6) . . . . ?
C26 C27 C30 C14 -1.0(6) . . . . ?
C28 C14 C30 C27 1.3(6) . . . . ?
C25 C23 C32 S1 0.7(8) . . . . ?
S1A C23 C32 S1 3.5(11) . . . . ?
C10 S1 C32 C23 -0.7(3) . . . . ?
C8 S2 C33 C34 -1.1(5) . . . . ?
S2 C33 C34 C9 -6.6(7) . . . . ?
S2 C33 C34 S2A 8.5(8) . . . . ?
C8 C9 C34 C33 14.3(7) . . . . ?
C8 C9 C34 S2A -125.5(11) . . . . ?
C8 S2A C34 C33 -10.7(7) . . . . ?
C8 S2A C34 C9 36.0(8) . . . . ?
